data_7219217
loop_
_publ_author_name
'Safarifard, Vahid'
'Beheshti, Saeideh'
'Morsali, Ali'

_publ_section_title
;
 An interpenetrating amine-functionalized metal--organic framework as an
 efficient and reusable catalyst for the selective synthesis of
 tetrahydro-chromenes
;
_journal_issue 7
_journal_name_full CrystEngComm
_journal_page_first 1680
_journal_paper_doi 10.1039/C4CE02141J
_journal_volume 17
_journal_year 2015
_chemical_formula_sum 'C23 H22 N6 O5 Zn'
_chemical_formula_weight 527.84
_chemical_name_systematic
;
 ?
;
_space_group_IT_number 15
_symmetry_cell_setting monoclinic
_symmetry_space_group_name_Hall '-C 2yc'
_symmetry_space_group_name_H-M 'C 1 2/c 1'
_atom_sites_solution_hydrogens geom
_atom_sites_solution_primary direct
_atom_sites_solution_secondary difmap
_audit_creation_method SHELXL-97
_audit_update_record
;
2014-09-23 deposited with the CCDC.
2014-12-29 downloaded from the CCDC.
;
_cell_angle_alpha 90.00
_cell_angle_beta 120.567(9)
_cell_angle_gamma 90.00
_cell_formula_units_Z 8
_cell_length_a 15.655(3)
_cell_length_b 16.561(3)
_cell_length_c 21.200(3)
_cell_measurement_reflns_used 4405
_cell_measurement_temperature 180(2)
_cell_measurement_theta_max 23.68
_cell_measurement_theta_min 5.05
_cell_volume 4732.6(15)
_computing_cell_refinement 'Bruker SAINT'
_computing_data_collection 'Bruker APEX2'
_computing_data_reduction 'Bruker SAINT'
_computing_molecular_graphics 'Bruker SHELXTL'
_computing_publication_material 'Bruker SHELXTL'
_computing_structure_refinement 'SHELXL-97 (Sheldrick, 1997)'
_computing_structure_solution 'SHELXS-97 (Sheldrick, 1990)'
_diffrn_ambient_temperature 180(2)
_diffrn_measured_fraction_theta_full 0.977
_diffrn_measured_fraction_theta_max 0.977
_diffrn_measurement_device_type 'Bruker APEX-II CCD'
_diffrn_measurement_method '\f and \w scans'
_diffrn_radiation_monochromator graphite
_diffrn_radiation_source 'fine-focus sealed tube'
_diffrn_radiation_type MoK\a
_diffrn_radiation_wavelength 0.71073
_diffrn_reflns_av_R_equivalents 0.0855
_diffrn_reflns_av_sigmaI/netI 0.1066
_diffrn_reflns_limit_h_max 19
_diffrn_reflns_limit_h_min -18
_diffrn_reflns_limit_k_max 20
_diffrn_reflns_limit_k_min -20
_diffrn_reflns_limit_l_max 26
_diffrn_reflns_limit_l_min -18
_diffrn_reflns_number 8546
_diffrn_reflns_theta_full 26.00
_diffrn_reflns_theta_max 26.00
_diffrn_reflns_theta_min 4.93
_diffrn_standards_number 0
_exptl_absorpt_coefficient_mu 1.085
_exptl_absorpt_correction_T_max 0.9182
_exptl_absorpt_correction_T_min 0.7731
_exptl_absorpt_correction_type multi-scan
_exptl_absorpt_process_details 'Bruker SADABS'
_exptl_crystal_colour brown
_exptl_crystal_density_diffrn 1.482
_exptl_crystal_density_method 'not measured'
_exptl_crystal_description prism
_exptl_crystal_F_000 2176
_exptl_crystal_size_max 0.25
_exptl_crystal_size_mid 0.08
_exptl_crystal_size_min 0.08
_refine_diff_density_max 1.225
_refine_diff_density_min -0.897
_refine_diff_density_rms 0.110
_refine_ls_extinction_method none
_refine_ls_goodness_of_fit_ref 1.083
_refine_ls_hydrogen_treatment constr
_refine_ls_matrix_type full
_refine_ls_number_parameters 285
_refine_ls_number_reflns 4534
_refine_ls_number_restraints 14
_refine_ls_restrained_S_all 1.127
_refine_ls_R_factor_all 0.1354
_refine_ls_R_factor_gt 0.0805
_refine_ls_shift/su_max 0.000
_refine_ls_shift/su_mean 0.000
_refine_ls_structure_factor_coef Fsqd
_refine_ls_weighting_details 'calc w=1/[\s^2^(Fo^2^)+(0.0313P)^2^+48.6600P] where P=(Fo^2^+2Fc^2^)/3'
_refine_ls_weighting_scheme calc
_refine_ls_wR_factor_gt 0.1589
_refine_ls_wR_factor_ref 0.1747
_reflns_number_gt 2844
_reflns_number_total 4534
_reflns_threshold_expression >2sigma(I)
_cod_data_source_file c4ce02141j2.cif
_cod_data_source_block sk32a
_cod_depositor_comments
;
The following automatic conversions were performed:

'_symmetry_cell_setting' value 'Monoclinic' changed to 'monoclinic'
according to
/usr/data/users/saulius/crontab/automatic-downloads/rss-feeds/RSC/lib/dictionaries/cif_core.dic
dictionary named 'cif_core.dic' version 2.4.2 from 2011-04-26.

Automatic conversion script
Id: cif_fix_values 2935 2014-11-11 08:27:57Z andrius 

 Adding full bibliography for 7219217.cif.
;
_cod_original_cell_volume 4732.6(14)
_cod_original_sg_symbol_H-M C2/c
_cod_database_code 7219217

loop_
_symmetry_equiv_pos_as_xyz
'x, y, z'
'-x, y, -z+1/2'
'x+1/2, y+1/2, z'
'-x+1/2, y+1/2, -z+1/2'
'-x, -y, -z'
'x, -y, z-1/2'
'-x+1/2, -y+1/2, -z'
'x+1/2, -y+1/2, z-1/2'

loop_
_atom_site_label
_atom_site_type_symbol
_atom_site_fract_x
_atom_site_fract_y
_atom_site_fract_z
_atom_site_U_iso_or_equiv
_atom_site_adp_type
_atom_site_occupancy
_atom_site_symmetry_multiplicity
_atom_site_calc_flag
_atom_site_refinement_flags
_atom_site_disorder_assembly
_atom_site_disorder_group
Zn1 Zn 0.41880(5) 0.59339(5) 0.43972(4) 0.0261(2) Uani 1 1 d . . .
O1 O 0.3863(3) 0.4762(3) 0.4097(2) 0.0357(11) Uani 1 1 d . . .
O2 O 0.4945(3) 0.3742(3) 0.4548(2) 0.0344(11) Uani 1 1 d . . .
O3 O 0.1087(4) 0.2287(3) 0.0971(3) 0.0550(15) Uani 1 1 d . . .
O4 O 0.1783(4) 0.1265(4) 0.1703(3) 0.0523(15) Uani 1 1 d . . .
N1 N 0.5432(4) 0.5934(4) 0.4219(3) 0.0319(12) Uani 1 1 d . . .
N2 N 0.8801(4) 0.5975(4) 0.4484(4) 0.0484(17) Uani 1 1 d . . .
N3 N 0.9558(5) 0.5760(4) 0.4327(4) 0.0499(18) Uani 1 1 d . . .
N4 N 1.2932(4) 0.5915(3) 0.4568(3) 0.0324(12) Uani 1 1 d . . .
N5A N 0.2411(9) 0.4674(7) 0.2623(6) 0.043(4) Uani 0.502(14) 1 d P A 1
H5AA H 0.2746 0.5055 0.2945 0.051 Uiso 0.502(14) 1 calc PR A 1
H5AB H 0.1895 0.4802 0.2195 0.051 Uiso 0.502(14) 1 calc PR A 1
N5B N 0.1315(11) 0.3820(9) 0.1623(6) 0.065(5) Uani 0.498(14) 1 d P A 2
H5BA H 0.0853 0.3565 0.1234 0.078 Uiso 0.498(14) 1 calc PR A 2
H5BB H 0.1286 0.4347 0.1657 0.078 Uiso 0.498(14) 1 calc PR A 2
C1 C 0.4148(4) 0.4064(4) 0.4063(3) 0.0273(13) Uani 1 1 d . . .
C2 C 0.3473(5) 0.3560(4) 0.3422(4) 0.0305(15) Uani 1 1 d . A .
C3 C 0.2688(5) 0.3897(4) 0.2785(4) 0.0351(17) Uani 1 1 d . . .
C4 C 0.2084(5) 0.3390(5) 0.2182(4) 0.0423(19) Uani 1 1 d . A .
C5 C 0.2257(5) 0.2567(4) 0.2232(3) 0.0350(17) Uani 1 1 d . . .
C6 C 0.3031(6) 0.2239(5) 0.2877(4) 0.0435(19) Uani 1 1 d . A .
H6A H 0.3142 0.1673 0.2915 0.052 Uiso 1 1 calc R . .
C7 C 0.3635(5) 0.2733(4) 0.3458(4) 0.0372(17) Uani 1 1 d . . .
H7A H 0.4171 0.2505 0.3889 0.045 Uiso 1 1 calc R A .
C8 C 0.1668(5) 0.2013(5) 0.1591(4) 0.0438(19) Uani 1 1 d . . .
C9 C 0.5427(5) 0.5448(4) 0.3717(4) 0.0369(17) Uani 1 1 d . . .
H9A H 0.4839 0.5155 0.3404 0.044 Uiso 1 1 calc R . .
C10 C 0.6246(5) 0.5348(4) 0.3631(4) 0.0414(18) Uani 1 1 d . . .
H10A H 0.6214 0.4998 0.3265 0.050 Uiso 1 1 calc R . .
C11 C 0.7101(5) 0.5768(4) 0.4089(4) 0.0386(18) Uani 1 1 d . . .
C12 C 0.7107(5) 0.6301(5) 0.4599(4) 0.0417(18) Uani 1 1 d . . .
H12A H 0.7679 0.6612 0.4910 0.050 Uiso 1 1 calc R . .
C13 C 0.6246(5) 0.6364(4) 0.4639(4) 0.0368(17) Uani 1 1 d . . .
H13A H 0.6242 0.6730 0.4983 0.044 Uiso 1 1 calc R . .
C14 C 0.7993(6) 0.5643(5) 0.4035(5) 0.051(2) Uani 1 1 d . . .
H14A H 0.7958 0.5309 0.3658 0.061 Uiso 1 1 calc R . .
C15 C 1.0353(6) 0.6132(5) 0.4748(5) 0.049(2) Uani 1 1 d . . .
H15A H 1.0372 0.6488 0.5107 0.059 Uiso 1 1 calc RD . .
C16 C 1.1251(5) 0.6029(4) 0.4698(4) 0.0406(18) Uani 1 1 d . . .
C17 C 1.1269(5) 0.5524(5) 0.4187(5) 0.046(2) Uani 1 1 d . . .
H17A H 1.0705 0.5206 0.3873 0.055 Uiso 1 1 calc R . .
C18 C 1.2111(5) 0.5484(5) 0.4137(4) 0.0435(19) Uani 1 1 d . . .
H18A H 1.2110 0.5135 0.3782 0.052 Uiso 1 1 calc R . .
C19 C 1.2916(6) 0.6387(5) 0.5069(4) 0.0455(19) Uani 1 1 d . . .
H19A H 1.3495 0.6685 0.5392 0.055 Uiso 1 1 calc R . .
C20 C 1.2088(5) 0.6461(3) 0.5136(4) 0.050(2) Uani 1 1 d . . .
H20A H 1.2102 0.6818 0.5492 0.060 Uiso 1 1 calc R . .
O1A O 1.0000(5) 0.4455(3) 0.2500(4) 0.1082(17) Uani 1 2 d SRD . .
N1A N 1.0000(5) 0.3156(3) 0.2500(4) 0.1082(17) Uani 1 2 d SRD . .
C1A C 1.0441(5) 0.3788(3) 0.2872(4) 0.1082(17) Uani 0.50 1 d PRD . .
C2A C 0.9099(5) 0.3166(3) 0.1605(4) 0.1082(17) Uani 0.50 1 d PRD . .
C3A C 1.0000(5) 0.2262(3) 0.2500(4) 0.1082(17) Uani 1 2 d SRD . .
O1B O 0.5000(5) 0.3947(3) 0.2500(4) 0.1082(17) Uani 1 2 d SRD . .
N1B N 0.5000(5) 0.2627(3) 0.2500(4) 0.1082(17) Uani 1 2 d SRD . .
C1B C 0.4474(5) 0.3290(3) 0.2150(4) 0.1082(17) Uani 0.50 1 d PRD . .
C2B C 0.5871(5) 0.2489(3) 0.3263(4) 0.1082(17) Uani 0.50 1 d PRD . .
C3B C 0.4583(5) 0.1791(3) 0.2159(4) 0.1082(17) Uani 0.50 1 d PRD . .

loop_
_atom_site_aniso_label
_atom_site_aniso_U_11
_atom_site_aniso_U_22
_atom_site_aniso_U_33
_atom_site_aniso_U_23
_atom_site_aniso_U_13
_atom_site_aniso_U_12
Zn1 0.0211(4) 0.0272(4) 0.0248(4) 0.0000(4) 0.0079(3) 0.0017(4)
O1 0.032(3) 0.031(3) 0.042(3) -0.008(2) 0.017(2) -0.004(2)
O2 0.028(2) 0.041(3) 0.026(2) -0.007(2) 0.008(2) 0.001(2)
O3 0.056(4) 0.065(4) 0.032(3) -0.012(3) 0.013(3) -0.023(3)
O4 0.044(3) 0.052(4) 0.056(4) -0.028(3) 0.022(3) -0.013(3)
N1 0.030(3) 0.034(3) 0.031(3) 0.002(3) 0.015(2) 0.004(3)
N2 0.030(3) 0.065(5) 0.063(4) 0.017(4) 0.032(3) 0.011(3)
N3 0.035(4) 0.053(5) 0.075(5) 0.017(4) 0.038(4) 0.008(3)
N4 0.024(3) 0.032(3) 0.043(3) -0.001(3) 0.019(3) 0.001(3)
N5A 0.037(7) 0.035(7) 0.026(6) 0.000(5) -0.006(5) 0.003(6)
N5B 0.079(11) 0.071(11) 0.020(7) -0.008(6) 0.008(7) -0.009(8)
C1 0.022(3) 0.030(3) 0.025(3) -0.007(3) 0.008(3) -0.007(3)
C2 0.025(3) 0.028(4) 0.037(4) -0.004(3) 0.015(3) -0.005(3)
C3 0.031(4) 0.033(4) 0.042(4) 0.004(3) 0.019(3) -0.002(3)
C4 0.035(4) 0.053(5) 0.031(4) 0.004(4) 0.012(3) -0.005(4)
C5 0.042(4) 0.041(4) 0.025(4) -0.004(3) 0.020(3) -0.010(3)
C6 0.055(5) 0.038(4) 0.039(4) -0.001(3) 0.025(4) -0.004(4)
C7 0.035(4) 0.030(4) 0.033(4) -0.002(3) 0.007(3) 0.004(3)
C8 0.036(4) 0.060(6) 0.040(4) -0.022(4) 0.023(4) -0.022(4)
C9 0.029(4) 0.044(4) 0.037(4) -0.002(3) 0.017(3) -0.001(3)
C10 0.047(5) 0.037(4) 0.056(5) -0.007(4) 0.037(4) 0.001(4)
C11 0.032(4) 0.041(5) 0.049(4) 0.012(4) 0.025(3) 0.008(3)
C12 0.032(4) 0.050(5) 0.044(4) 0.000(4) 0.019(3) -0.008(3)
C13 0.034(4) 0.042(4) 0.038(4) 0.001(3) 0.021(3) -0.004(3)
C14 0.051(5) 0.042(5) 0.075(6) 0.000(4) 0.044(5) 0.000(4)
C15 0.040(5) 0.063(6) 0.063(5) 0.021(4) 0.040(4) 0.021(4)
C16 0.034(4) 0.035(4) 0.053(4) 0.011(4) 0.022(4) 0.012(3)
C17 0.026(4) 0.039(4) 0.072(6) -0.005(4) 0.024(4) -0.001(3)
C18 0.021(4) 0.047(5) 0.062(5) -0.011(4) 0.021(4) -0.004(3)
C19 0.037(4) 0.052(5) 0.056(5) -0.014(4) 0.030(4) -0.003(4)
C20 0.039(4) 0.070(6) 0.047(5) -0.006(4) 0.027(4) 0.008(4)
O1A 0.122(4) 0.081(4) 0.109(4) 0.000 0.049(3) 0.000
N1A 0.122(4) 0.081(4) 0.109(4) 0.000 0.049(3) 0.000
C1A 0.122(4) 0.081(4) 0.109(4) 0.000 0.049(3) 0.000
C2A 0.122(4) 0.081(4) 0.109(4) 0.000 0.049(3) 0.000
C3A 0.122(4) 0.081(4) 0.109(4) 0.000 0.049(3) 0.000
O1B 0.122(4) 0.081(4) 0.109(4) 0.000 0.049(3) 0.000
N1B 0.122(4) 0.081(4) 0.109(4) 0.000 0.049(3) 0.000
C1B 0.122(4) 0.081(4) 0.109(4) 0.000 0.049(3) 0.000
C2B 0.122(4) 0.081(4) 0.109(4) 0.000 0.049(3) 0.000
C3B 0.122(4) 0.081(4) 0.109(4) 0.000 0.049(3) 0.000

loop_
_atom_type_symbol
_atom_type_description
_atom_type_scat_dispersion_real
_atom_type_scat_dispersion_imag
_atom_type_scat_source
C C 0.0033 0.0016 'International Tables Vol C Tables 4.2.6.8 and 6.1.1.4'
H H 0.0000 0.0000 'International Tables Vol C Tables 4.2.6.8 and 6.1.1.4'
N N 0.0061 0.0033 'International Tables Vol C Tables 4.2.6.8 and 6.1.1.4'
O O 0.0106 0.0060 'International Tables Vol C Tables 4.2.6.8 and 6.1.1.4'
Zn Zn 0.2839 1.4301 'International Tables Vol C Tables 4.2.6.8 and 6.1.1.4'

loop_
_geom_angle_atom_site_label_1
_geom_angle_atom_site_label_2
_geom_angle_atom_site_label_3
_geom_angle
_geom_angle_site_symmetry_1
_geom_angle_site_symmetry_3
O2 Zn1 O1 121.64(19) 5_666 .
O2 Zn1 O4 149.3(2) 5_666 4
O1 Zn1 O4 88.7(2) . 4
O2 Zn1 N1 92.06(19) 5_666 .
O1 Zn1 N1 92.9(2) . .
O4 Zn1 N1 90.8(2) 4 .
O2 Zn1 N4 88.5(2) 5_666 1_455
O1 Zn1 N4 86.2(2) . 1_455
O4 Zn1 N4 89.0(2) 4 1_455
N1 Zn1 N4 179.1(2) . 1_455
O2 Zn1 O3 91.22(19) 5_666 4
O1 Zn1 O3 147.02(18) . 4
O4 Zn1 O3 58.3(2) 4 4
N1 Zn1 O3 88.3(2) . 4
N4 Zn1 O3 92.3(2) 1_455 4
O2 Zn1 C8 120.1(2) 5_666 4
O1 Zn1 C8 118.0(2) . 4
O4 Zn1 C8 29.3(2) 4 4
N1 Zn1 C8 90.0(2) . 4
N4 Zn1 C8 90.3(2) 1_455 4
O3 Zn1 C8 29.0(2) 4 4
C1 O1 Zn1 149.5(4) . .
C1 O2 Zn1 128.4(4) . 5_666
C8 O3 Zn1 85.2(5) . 4_545
C8 O4 Zn1 95.4(5) . 4_545
C13 N1 C9 118.2(6) . .
C13 N1 Zn1 121.6(5) . .
C9 N1 Zn1 119.9(5) . .
C14 N2 N3 110.4(7) . .
C15 N3 N2 110.5(7) . .
C19 N4 C18 117.0(6) . .
C19 N4 Zn1 120.8(5) . 1_655
C18 N4 Zn1 122.0(5) . 1_655
C3 N5A H5AA 120.0 . .
C3 N5A H5AB 120.0 . .
H5AA N5A H5AB 120.0 . .
C4 N5B H5BA 120.0 . .
C4 N5B H5BB 120.0 . .
H5BA N5B H5BB 120.0 . .
O1 C1 O2 125.1(6) . .
O1 C1 C2 117.5(6) . .
O2 C1 C2 117.2(6) . .
C7 C2 C3 119.5(6) . .
C7 C2 C1 118.6(6) . .
C3 C2 C1 121.8(6) . .
N5A C3 C2 129.7(8) . .
N5A C3 C4 110.9(7) . .
C2 C3 C4 119.4(6) . .
C5 C4 N5B 128.6(9) . .
C5 C4 C3 120.0(7) . .
N5B C4 C3 111.1(9) . .
C4 C5 C6 119.8(7) . .
C4 C5 C8 121.7(7) . .
C6 C5 C8 118.4(7) . .
C7 C6 C5 120.3(7) . .
C7 C6 H6A 119.9 . .
C5 C6 H6A 119.9 . .
C6 C7 C2 120.9(7) . .
C6 C7 H7A 119.5 . .
C2 C7 H7A 119.5 . .
O3 C8 O4 121.1(7) . .
O3 C8 C5 121.0(8) . .
O4 C8 C5 117.9(7) . .
O3 C8 Zn1 65.8(4) . 4_545
O4 C8 Zn1 55.3(4) . 4_545
C5 C8 Zn1 172.9(6) . 4_545
N1 C9 C10 123.0(7) . .
N1 C9 H9A 118.5 . .
C10 C9 H9A 118.5 . .
C11 C10 C9 118.5(7) . .
C11 C10 H10A 120.7 . .
C9 C10 H10A 120.7 . .
C10 C11 C12 119.1(6) . .
C10 C11 C14 119.7(7) . .
C12 C11 C14 121.2(7) . .
C11 C12 C13 118.0(7) . .
C11 C12 H12A 121.0 . .
C13 C12 H12A 121.0 . .
N1 C13 C12 123.0(7) . .
N1 C13 H13A 118.5 . .
C12 C13 H13A 118.5 . .
N2 C14 C11 120.5(8) . .
N2 C14 H14A 119.7 . .
C11 C14 H14A 119.7 . .
N3 C15 C16 121.7(8) . .
N3 C15 H15A 119.1 . .
C16 C15 H15A 119.1 . .
C20 C16 C17 117.2(6) . .
C20 C16 C15 120.8(7) . .
C17 C16 C15 121.9(7) . .
C18 C17 C16 119.5(7) . .
C18 C17 H17A 120.2 . .
C16 C17 H17A 120.2 . .
N4 C18 C17 123.1(7) . .
N4 C18 H18A 118.5 . .
C17 C18 H18A 118.5 . .
N4 C19 C20 122.4(7) . .
N4 C19 H19A 118.8 . .
C20 C19 H19A 118.8 . .
C16 C20 C19 120.8(6) . .
C16 C20 H20A 119.6 . .
C19 C20 H20A 119.6 . .
C1A O1A C1A 67.5(5) 2_755 .
C1A N1A C1A 70.4(5) . 2_755
C1A N1A C3A 144.8 . .
C1A N1A C3A 144.8(5) 2_755 .
C1A N1A C2A 124.3 . .
C1A N1A C2A 54.6(5) 2_755 .
C3A N1A C2A 90.5 . .
C1A N1A C2A 54.6 . 2_755
C1A N1A C2A 124.3(5) 2_755 2_755
C3A N1A C2A 90.5 . 2_755
C2A N1A C2A 178.91(8) . 2_755
N1A C1A O1A 111.1 . .
N1A C1A C2A 77.7(4) . 2_755
O1A C1A C2A 167.3(5) . 2_755
N1A C1A C1A 54.8 . 2_755
O1A C1A C1A 56.3 . 2_755
C2A C1A C1A 131.7(4) 2_755 2_755
C1A C2A N1A 47.7(4) 2_755 .
C1B O1B C1B 71.2(4) . 2_655
C1B N1B C1B 70.7(4) 2_655 .
C1B N1B C2B 132.7(6) 2_655 2_655
C1B N1B C2B 64.35(10) . 2_655
C1B N1B C2B 64.3(5) 2_655 .
C1B N1B C2B 132.7 . .
C2B N1B C2B 162.69(8) 2_655 .
C1B N1B C3B 169.6(5) 2_655 .
C1B N1B C3B 118.6 . .
C2B N1B C3B 55.10(8) 2_655 .
C2B N1B C3B 107.6 . .
C1B N1B C3B 118.6(9) 2_655 2_655
C1B N1B C3B 169.5(4) . 2_655
C2B N1B C3B 107.6(4) 2_655 2_655
C2B N1B C3B 55.1(4) . 2_655
C3B N1B C3B 52.6(4) . 2_655
O1B C1B N1B 109.1 . .
O1B C1B C2B 164.1(5) . 2_655
N1B C1B C2B 63.1(4) . 2_655
O1B C1B C1B 54.4 . 2_655
N1B C1B C1B 54.7 . 2_655
C2B C1B C1B 116.1(5) 2_655 2_655
C3B C2B N1B 63.6(4) 2_655 .
C3B C2B C1B 115.4(8) 2_655 2_655
N1B C2B C1B 52.6(4) . 2_655
C3B C3B C2B 124.8(4) 2_655 2_655
C3B C3B N1B 63.7 2_655 .
C2B C3B N1B 61.3(4) 2_655 .

loop_
_geom_bond_atom_site_label_1
_geom_bond_atom_site_label_2
_geom_bond_distance
_geom_bond_site_symmetry_2
Zn1 O2 2.012(4) 5_666
Zn1 O1 2.025(5) .
Zn1 O4 2.108(5) 4
Zn1 N1 2.164(5) .
Zn1 N4 2.172(5) 1_455
Zn1 O3 2.339(6) 4
Zn1 C8 2.554(7) 4
O1 C1 1.255(8) .
O2 C1 1.261(7) .
O2 Zn1 2.012(4) 5_666
O3 C8 1.243(9) .
O3 Zn1 2.339(6) 4_545
O4 C8 1.257(9) .
O4 Zn1 2.108(5) 4_545
N1 C13 1.330(8) .
N1 C9 1.331(8) .
N2 C14 1.258(10) .
N2 N3 1.428(8) .
N3 C15 1.263(10) .
N4 C19 1.329(9) .
N4 C18 1.343(8) .
N4 Zn1 2.172(5) 1_655
N5A C3 1.346(13) .
N5A H5AA 0.8800 .
N5A H5AB 0.8800 .
N5B C4 1.381(15) .
N5B H5BA 0.8800 .
N5B H5BB 0.8800 .
C1 C2 1.483(8) .
C2 C7 1.388(9) .
C2 C3 1.399(9) .
C3 C4 1.415(10) .
C4 C5 1.384(10) .
C5 C6 1.396(10) .
C5 C8 1.504(9) .
C6 C7 1.377(9) .
C6 H6A 0.9500 .
C7 H7A 0.9500 .
C8 Zn1 2.554(7) 4_545
C9 C10 1.393(9) .
C9 H9A 0.9500 .
C10 C11 1.377(10) .
C10 H10A 0.9500 .
C11 C12 1.393(10) .
C11 C14 1.473(10) .
C12 C13 1.397(10) .
C12 H12A 0.9500 .
C13 H13A 0.9500 .
C14 H14A 0.9500 .
C15 C16 1.473(10) .
C15 H15A 0.9500 .
C16 C20 1.362(9) .
C16 C17 1.379(10) .
C17 C18 1.376(10) .
C17 H17A 0.9500 .
C18 H18A 0.9500 .
C19 C20 1.379(9) .
C19 H19A 0.9500 .
C20 H20A 0.9500 .
O1A C1A 1.329(7) 2_755
O1A C1A 1.3290 .
N1A C1A 1.2809 .
N1A C1A 1.281(7) 2_755
N1A C3A 1.4812 .
N1A C2A 1.6934 .
N1A C2A 1.693(13) 2_755
C1A C2A 1.413(9) 2_755
C1A C1A 1.477(13) 2_755
C2A C1A 1.413(9) 2_755
O1B C1B 1.3384 .
O1B C1B 1.338(7) 2_655
N1B C1B 1.346(7) 2_655
N1B C1B 1.3463 .
N1B C2B 1.511(13) 2_655
N1B C2B 1.5111 .
N1B C3B 1.5439 .
N1B C3B 1.544(6) 2_655
C1B C2B 1.528(6) 2_655
C1B C1B 1.557(13) 2_655
C2B C3B 1.413(7) 2_655
C2B C1B 1.528(6) 2_655
C3B C3B 1.368(13) 2_655
C3B C2B 1.413(7) 2_655

loop_
_geom_torsion_atom_site_label_1
_geom_torsion_atom_site_label_2
_geom_torsion_atom_site_label_3
_geom_torsion_atom_site_label_4
_geom_torsion
_geom_torsion_site_symmetry_1
_geom_torsion_site_symmetry_4
O2 Zn1 O1 C1 -62.4(9) 5_666 .
O4 Zn1 O1 C1 122.5(9) 4 .
N1 Zn1 O1 C1 31.8(9) . .
N4 Zn1 O1 C1 -148.4(9) 1_455 .
O3 Zn1 O1 C1 123.1(8) 4 .
C8 Zn1 O1 C1 123.3(9) 4 .
O2 Zn1 N1 C13 -23.3(5) 5_666 .
O1 Zn1 N1 C13 -145.2(5) . .
O4 Zn1 N1 C13 126.1(5) 4 .
N4 Zn1 N1 C13 -156(14) 1_455 .
O3 Zn1 N1 C13 67.8(5) 4 .
C8 Zn1 N1 C13 96.8(5) 4 .
O2 Zn1 N1 C9 151.1(5) 5_666 .
O1 Zn1 N1 C9 29.3(5) . .
O4 Zn1 N1 C9 -59.4(5) 4 .
N4 Zn1 N1 C9 18(14) 1_455 .
O3 Zn1 N1 C9 -117.7(5) 4 .
C8 Zn1 N1 C9 -88.8(5) 4 .
C14 N2 N3 C15 175.9(7) . .
Zn1 O1 C1 O2 36.8(13) . .
Zn1 O1 C1 C2 -146.8(7) . .
Zn1 O2 C1 O1 18.0(9) 5_666 .
Zn1 O2 C1 C2 -158.5(4) 5_666 .
O1 C1 C2 C7 -163.3(6) . .
O2 C1 C2 C7 13.5(9) . .
O1 C1 C2 C3 17.4(9) . .
O2 C1 C2 C3 -165.8(6) . .
C7 C2 C3 N5A -178.0(10) . .
C1 C2 C3 N5A 1.3(13) . .
C7 C2 C3 C4 -1.2(10) . .
C1 C2 C3 C4 178.2(6) . .
N5A C3 C4 C5 179.0(8) . .
C2 C3 C4 C5 1.5(11) . .
N5A C3 C4 N5B -6.3(12) . .
C2 C3 C4 N5B 176.3(9) . .
N5B C4 C5 C6 -174.0(10) . .
C3 C4 C5 C6 -0.3(11) . .
N5B C4 C5 C8 9.6(14) . .
C3 C4 C5 C8 -176.7(6) . .
C4 C5 C6 C7 -1.3(11) . .
C8 C5 C6 C7 175.2(7) . .
C5 C6 C7 C2 1.7(11) . .
C3 C2 C7 C6 -0.4(11) . .
C1 C2 C7 C6 -179.8(6) . .
Zn1 O3 C8 O4 -1.8(7) 4_545 .
Zn1 O3 C8 C5 178.1(6) 4_545 .
Zn1 O4 C8 O3 2.0(8) 4_545 .
Zn1 O4 C8 C5 -177.9(5) 4_545 .
C4 C5 C8 O3 8.7(11) . .
C6 C5 C8 O3 -167.8(7) . .
C4 C5 C8 O4 -171.4(7) . .
C6 C5 C8 O4 12.1(10) . .
C4 C5 C8 Zn1 175(4) . 4_545
C6 C5 C8 Zn1 -2(5) . 4_545
C13 N1 C9 C10 2.2(10) . .
Zn1 N1 C9 C10 -172.4(5) . .
N1 C9 C10 C11 0.5(11) . .
C9 C10 C11 C12 -2.7(11) . .
C9 C10 C11 C14 177.0(7) . .
C10 C11 C12 C13 2.2(10) . .
C14 C11 C12 C13 -177.5(7) . .
C9 N1 C13 C12 -2.8(10) . .
Zn1 N1 C13 C12 171.8(5) . .
C11 C12 C13 N1 0.6(11) . .
N3 N2 C14 C11 179.4(6) . .
C10 C11 C14 N2 -174.7(7) . .
C12 C11 C14 N2 5.0(12) . .
N2 N3 C15 C16 -179.2(6) . .
N3 C15 C16 C20 177.2(7) . .
N3 C15 C16 C17 0.3(12) . .
C20 C16 C17 C18 -0.6(11) . .
C15 C16 C17 C18 176.4(7) . .
C19 N4 C18 C17 1.1(11) . .
Zn1 N4 C18 C17 -173.4(6) 1_655 .
C16 C17 C18 N4 0.2(12) . .
C18 N4 C19 C20 -2.1(11) . .
Zn1 N4 C19 C20 172.4(5) 1_655 .
C17 C16 C20 C19 -0.4(10) . .
C15 C16 C20 C19 -177.4(7) . .
N4 C19 C20 C16 1.8(11) . .
C1A N1A C1A O1A 0.0(6) 2_755 .
C3A N1A C1A O1A 180.0 . .
C2A N1A C1A O1A 9.4 . .
C2A N1A C1A O1A -170.4(5) 2_755 .
C1A N1A C1A C2A 170.4(12) 2_755 2_755
C3A N1A C1A C2A -9.6(5) . 2_755
C2A N1A C1A C2A 179.9(5) . 2_755
C3A N1A C1A C1A 180.0(6) . 2_755
C2A N1A C1A C1A 9.4(6) . 2_755
C2A N1A C1A C1A -170.4(12) 2_755 2_755
C1A O1A C1A N1A 0.0(6) 2_755 .
C1A O1A C1A C2A -132(3) 2_755 2_755
C1A N1A C2A C1A -10.9(7) . 2_755
C3A N1A C2A C1A 174.5(7) . 2_755
C2A N1A C2A C1A -5(22) 2_755 2_755
C1B O1B C1B N1B 0.0(6) 2_655 .
C1B O1B C1B C2B -57.6(13) 2_655 2_655
C1B N1B C1B O1B 0.0(6) 2_655 .
C2B N1B C1B O1B -165.0(6) 2_655 .
C2B N1B C1B O1B 18.5 . .
C3B N1B C1B O1B -174.8 . .
C3B N1B C1B O1B 154(3) 2_655 .
C1B N1B C1B C2B 165.0(11) 2_655 2_655
C2B N1B C1B C2B -176.5(5) . 2_655
C3B N1B C1B C2B -9.8(5) . 2_655
C3B N1B C1B C2B -41(2) 2_655 2_655
C2B N1B C1B C1B -165.0(11) 2_655 2_655
C2B N1B C1B C1B 18.5(6) . 2_655
C3B N1B C1B C1B -174.8(6) . 2_655
C3B N1B C1B C1B 154(3) 2_655 2_655
C1B N1B C2B C3B -169.5(12) 2_655 2_655
C1B N1B C2B C3B 171.1(6) . 2_655
C2B N1B C2B C3B 1.8(11) 2_655 2_655
C3B N1B C2B C3B 3.4(6) . 2_655
C1B N1B C2B C1B -19.4(6) . 2_655
C2B N1B C2B C1B 171(2) 2_655 2_655
C3B N1B C2B C1B 172.8(6) . 2_655
C3B N1B C2B C1B 169.5(12) 2_655 2_655
C1B N1B C3B C3B 35(3) 2_655 2_655
C1B N1B C3B C3B -173.2(6) . 2_655
C2B N1B C3B C3B 176.0(12) 2_655 2_655
C2B N1B C3B C3B -3.5(6) . 2_655
C1B N1B C3B C2B -141(4) 2_655 2_655
C1B N1B C3B C2B 10.8(6) . 2_655
C2B N1B C3B C2B -179.4(6) . 2_655
C3B N1B C3B C2B -176.0(12) 2_655 2_655
